data_1571799
loop_
_publ_author_name
'Liu, Yang'
'Xu, Ling'
'Jin, Xiaorong'
'Yin, Bangshao'
'Rao, Yutao'
'Zhou, Mingbo'
'Song, Jianxin'
'Osuka, Atsuhiro'

_publ_section_title
;
 The unprecedented strong paratropic ring current of a bis-Pd<sup>II</sup>
 complex of 5,10,23-trimesityl [28]heptaphyrin(1.1.0.0.1.0.0).
;
_journal_issue 29
_journal_name_full 'Chemical science'
_journal_page_first 11402
_journal_page_last 11407
_journal_paper_doi 10.1039/d4sc01909a
_journal_volume 15
_journal_year 2024
_chemical_absolute_configuration ad
_chemical_formula_moiety '2(C58 H50 B F2 N7)'
_chemical_formula_sum 'C116 H100 B2 F4 N14'
_chemical_formula_weight 1787.71
_space_group_crystal_system monoclinic
_space_group_IT_number 4
_space_group_name_Hall 'P 2yb'
_space_group_name_H-M_alt 'P 1 21 1'
_atom_sites_solution_hydrogens geom
_atom_sites_solution_primary dual
_audit_creation_date 2022-12-16
_audit_creation_method
;
Olex2 1.2
(compiled 2018.05.29 svn.r3508 for OlexSys, GUI svn.r5506)
;
_audit_update_record
;
2024-02-01 deposited with the CCDC.	2024-06-05 downloaded from the CCDC.
;
_cell_angle_alpha 90
_cell_angle_beta 105.272(3)
_cell_angle_gamma 90
_cell_formula_units_Z 2
_cell_length_a 11.9268(3)
_cell_length_b 27.7816(9)
_cell_length_c 16.3663(5)
_cell_measurement_reflns_used 3951
_cell_measurement_temperature 100.0(9)
_cell_measurement_theta_max 70.8390
_cell_measurement_theta_min 2.7930
_cell_volume 5231.4(3)
_computing_cell_refinement 'CrysAlisPro 1.171.38.46 (Rigaku OD, 2015)'
_computing_data_collection 'CrysAlisPro 1.171.38.46 (Rigaku OD, 2015)'
_computing_data_reduction 'CrysAlisPro 1.171.38.46 (Rigaku OD, 2015)'
_computing_molecular_graphics 'Olex2 (Dolomanov et al., 2009)'
_computing_publication_material 'Olex2 (Dolomanov et al., 2009)'
_computing_structure_refinement 'ShelXL (Sheldrick, 2015)'
_computing_structure_solution 'ShelXT (Sheldrick, 2015)'
_diffrn_ambient_environment N~2~
_diffrn_ambient_temperature 100.0(9)
_diffrn_detector 'CCD plate'
_diffrn_detector_area_resol_mean 8.0697
_diffrn_detector_type EosS2
_diffrn_measured_fraction_theta_full 0.999
_diffrn_measured_fraction_theta_max 0.999
_diffrn_measurement_details
;
List of Runs (angles in degrees, time in seconds):

  # Type    Start    End  Width  t~exp~   \w     \q     \k     \f   Frames
#--------------------------------------------------------------------------
  1  \w    -37.00  32.00   1.00    5.00    --  -34.73  57.00   0.00   69
  2  \w     63.00 102.00   1.00    5.00    --   34.73  38.00 120.00   39
  3  \w    -31.00  39.00   1.00    5.00    --   34.73 -57.00-150.00   70
  4  \w     13.00  66.00   1.00    5.00    --   34.73 -99.00  90.00   53
  5  \w     36.00  63.00   1.00    5.00    --   34.73-125.00   0.00   27
  6  \w     24.00  57.00   1.00    5.00    --   34.73-125.00-150.00   33
  7  \w     76.00 104.00   1.00    5.00    --   34.73  38.00 -90.00   28
  8  \w     69.00 103.00   1.00   20.00    --  105.25 -94.00-180.00   34
  9  \w     36.00  88.00   1.00   20.00    --  105.25 -94.00 150.00   52
 10  \w    148.00 176.00   1.00   20.00    --  105.25  15.00-150.00   28
 11  \w     42.00 119.00   1.00   20.00    --  105.25 -45.00 150.00   77
 12  \w     88.00 174.00   1.00   20.00    --  105.25  45.00 -90.00   86
 13  \w    115.00 165.00   1.00   20.00    --  105.25  61.00   0.00   50
 14  \w     46.00 119.00   1.00   20.00    --  105.25 -45.00 -90.00   73
 15  \w     60.00 107.00   1.00   20.00    --  105.25 -45.00   0.00   47
 16  \w     74.00 124.00   1.00   20.00    --  105.25  15.00-150.00   50
;
_diffrn_measurement_device 'four-circle diffractometer'
_diffrn_measurement_device_type 'SuperNova, Dual, Cu at zero, EosS2'
_diffrn_measurement_method '\w scans'
_diffrn_orient_matrix_type 'CrysAlisPro convention (1999,Acta A55,543-557)'
_diffrn_orient_matrix_UB_11 -0.0560109000
_diffrn_orient_matrix_UB_12 -0.0421405000
_diffrn_orient_matrix_UB_13 0.0362441000
_diffrn_orient_matrix_UB_21 -0.0489451000
_diffrn_orient_matrix_UB_22 -0.0200988000
_diffrn_orient_matrix_UB_23 -0.0901023000
_diffrn_orient_matrix_UB_31 0.1113259000
_diffrn_orient_matrix_UB_32 -0.0298994000
_diffrn_orient_matrix_UB_33 0.0094220000
_diffrn_radiation_monochromator mirror
_diffrn_radiation_probe x-ray
_diffrn_radiation_type CuK\a
_diffrn_radiation_wavelength 1.54184
_diffrn_reflns_av_R_equivalents 0.0479
_diffrn_reflns_av_unetI/netI 0.1002
_diffrn_reflns_Laue_measured_fraction_full 0.999
_diffrn_reflns_Laue_measured_fraction_max 0.999
_diffrn_reflns_limit_h_max 14
_diffrn_reflns_limit_h_min -11
_diffrn_reflns_limit_k_max 32
_diffrn_reflns_limit_k_min -33
_diffrn_reflns_limit_l_max 18
_diffrn_reflns_limit_l_min -19
_diffrn_reflns_number 19567
_diffrn_reflns_point_group_measured_fraction_full 0.729
_diffrn_reflns_point_group_measured_fraction_max 0.729
_diffrn_reflns_theta_full 66.601
_diffrn_reflns_theta_max 66.601
_diffrn_reflns_theta_min 2.799
_diffrn_source 'micro-focus sealed X-ray tube'
_diffrn_source_type 'SuperNova (Cu) X-ray Source'
_exptl_absorpt_coefficient_mu 0.573
_exptl_absorpt_correction_T_max 1.00000
_exptl_absorpt_correction_T_min 0.83273
_exptl_absorpt_correction_type multi-scan
_exptl_absorpt_process_details
;
CrysAlisPro 1.171.38.46 (Rigaku Oxford Diffraction, 2015)
Empirical absorption correction using spherical harmonics,
 implemented in SCALE3 ABSPACK scaling algorithm.
;
_exptl_crystal_colour violet
_exptl_crystal_colour_primary violet
_exptl_crystal_density_diffrn 1.135
_exptl_crystal_description plate
_exptl_crystal_F_000 1880
_exptl_crystal_size_max 0.1
_exptl_crystal_size_mid 0.1
_exptl_crystal_size_min 0.05
_refine_diff_density_max 0.531
_refine_diff_density_min -0.275
_refine_diff_density_rms 0.057
_refine_ls_abs_structure_details
;
 Flack x determined using 2240 quotients [(I+)-(I-)]/[(I+)+(I-)]
 (Parsons, Flack and Wagner, Acta Cryst. B69 (2013) 249-259).
;
_refine_ls_abs_structure_Flack 0.9(2)
_refine_ls_extinction_method none
_refine_ls_goodness_of_fit_ref 1.023
_refine_ls_hydrogen_treatment constr
_refine_ls_matrix_type full
_refine_ls_number_parameters 1243
_refine_ls_number_reflns 13478
_refine_ls_number_restraints 1
_refine_ls_restrained_S_all 1.023
_refine_ls_R_factor_all 0.0894
_refine_ls_R_factor_gt 0.0656
_refine_ls_shift/su_max 0.000
_refine_ls_shift/su_mean 0.000
_refine_ls_structure_factor_coef Fsqd
_refine_ls_weighting_details 'w=1/[\s^2^(Fo^2^)+(0.0770P)^2^] where P=(Fo^2^+2Fc^2^)/3'
_refine_ls_weighting_scheme calc
_refine_ls_wR_factor_gt 0.1563
_refine_ls_wR_factor_ref 0.1724
_reflns_Friedel_coverage 0.426
_reflns_Friedel_fraction_full 0.446
_reflns_Friedel_fraction_max 0.446
_reflns_number_gt 10045
_reflns_number_total 13478
_reflns_threshold_expression 'I > 2\s(I)'
_cod_data_source_file d4sc01909a2.cif
_cod_data_source_block exp_2740_sq
_cod_depositor_comments 'Adding full bibliography for 1571798--1571800.cif.'
_cod_database_code 1571799
_shelx_shelxl_version_number 2016/6
_chemical_oxdiff_formula 'C50 H100 N7 B1 F2'
_shelx_space_group_comment
;
The symmetry employed for this shelxl refinement is uniquely defined
by the following loop, which should always be used as a source of
symmetry information in preference to the above space-group names.
They are only intended as comments.
;
_shelx_estimated_absorpt_t_max 0.972
_shelx_estimated_absorpt_t_min 0.945
_reflns_odcompleteness_completeness 99.93
_reflns_odcompleteness_iscentric 1
_reflns_odcompleteness_theta 66.49
_olex2_refinement_description
;
1. Fixed Uiso
 At 1.2 times of:
  All C(H) groups, All N(H) groups
 At 1.5 times of:
  All C(H,H,H) groups
2.a Aromatic/amide H refined with riding coordinates:
 N2(H2), N4(H4), N6(H6), C3(H3), C4(H4A), C7(H7), C8(H8), C11(H11), C12(H12),
 C16(H16), C17(H17), C21(H21), C22(H22), C25(H25), C26(H26), C29(H29), C30(H30),
  C34(H34), C36(H36), C42(H42), C44(H44), C51(H51), C53(H53), N1AA(H1AA),
 N3AA(H3AA), N5AA(H5AA), C61(H61), C62(H62), C65(H65), C66(H66), C69(H69),
 C70(H70), C74(H74), C75(H75), C79(H79), C80(H80), C83(H83), C84(H84), C87(H87),
  C88(H88), C92(H92), C94(H94), C101(H101), C103(H103), C109(H109), C112(H112)
2.b Idealised Me refined as rotating group:
 C37(H37A,H37B,H37C), C38(H38A,H38B,H38C), C39(H39A,H39B,H39C), C46(H46A,H46B,
 H46C), C47(H47A,H47B,H47C), C48(H48A,H48B,H48C), C55(H55A,H55B,H55C), C56(H56A,
 H56B,H56C), C57(H57A,H57B,H57C), C95(H95A,H95B,H95C), C96(H96A,H96B,H96C),
 C97(H97A,H97B,H97C), C104(H10A,H10B,H10C), C105(H10D,H10E,H10F), C106(H10G,
 H10H,H10I), C111(H11A,H11B,H11C), C114(H11D,H11E,H11F), C115(H11G,H11H,H11I)
;
_platon_squeeze_void_probe_radius 1.20
_olex2_submission_special_instructions 'No special instructions were received'
_oxdiff_exptl_absorpt_empirical_details
;
Empirical correction (ABSPACK) includes:
- Absorption correction using spherical harmonics
- Frame scaling
;
_oxdiff_exptl_absorpt_empirical_full_max 1.484
_oxdiff_exptl_absorpt_empirical_full_min 0.822

loop_
_space_group_symop_operation_xyz
'x, y, z'
'-x, y+1/2, -z'

loop_
_atom_site_label
_atom_site_type_symbol
_atom_site_fract_x
_atom_site_fract_y
_atom_site_fract_z
_atom_site_U_iso_or_equiv
_atom_site_adp_type
_atom_site_occupancy
_atom_site_site_symmetry_order
_atom_site_calc_flag
_atom_site_refinement_flags_posn
_atom_site_refinement_flags_adp
_atom_site_refinement_flags_occupancy
_atom_site_disorder_assembly
_atom_site_disorder_group
F1 F 0.2560(3) 0.46893(17) 0.4488(2) 0.0311(9) Uani 1 1 d . . . . .
F2 F 0.3834(3) 0.40685(15) 0.4740(2) 0.0305(9) Uani 1 1 d . . . . .
N1 N 0.4437(4) 0.4812(2) 0.5487(3) 0.0244(12) Uani 1 1 d . . . . .
N2 N 0.2505(5) 0.4217(2) 0.6053(4) 0.0281(13) Uani 1 1 d . . . . .
H2 H 0.216182 0.428958 0.552315 0.034 Uiso 1 1 calc R . . . .
N3 N 0.0085(4) 0.3711(2) 0.5684(4) 0.0269(12) Uani 1 1 d . . . . .
N4 N -0.1973(5) 0.3625(2) 0.3924(3) 0.0260(13) Uani 1 1 d . . . . .
H4 H -0.122259 0.360480 0.396812 0.031 Uiso 1 1 calc R . . . .
N5 N -0.0560(4) 0.3783(2) 0.2620(3) 0.0230(12) Uani 1 1 d . . . . .
N6 N 0.1993(4) 0.4158(2) 0.2903(3) 0.0216(12) Uani 1 1 d . . . . .
H6 H 0.177198 0.426533 0.334203 0.026 Uiso 1 1 calc R . . . .
N7 N 0.4239(4) 0.4743(2) 0.3944(3) 0.0252(12) Uani 1 1 d . . . . .
C1 C 0.5777(5) 0.5235(3) 0.4837(5) 0.0276(15) Uani 1 1 d . . . . .
C2 C 0.5214(6) 0.5041(3) 0.4051(5) 0.0272(15) Uani 1 1 d . . . . .
C3 C 0.5490(5) 0.5085(3) 0.3284(4) 0.0244(14) Uani 1 1 d . . . . .
H3 H 0.610776 0.527032 0.318205 0.029 Uiso 1 1 calc R . . . .
C4 C 0.4700(5) 0.4807(3) 0.2686(4) 0.0254(14) Uani 1 1 d . . . . .
H4A H 0.468005 0.476579 0.210616 0.030 Uiso 1 1 calc R . . . .
C5 C 0.3938(5) 0.4600(3) 0.3116(4) 0.0215(13) Uani 1 1 d . . . . .
C6 C 0.3029(5) 0.4264(3) 0.2715(4) 0.0238(14) Uani 1 1 d . . . . .
C7 C 0.3079(5) 0.4011(3) 0.1999(4) 0.0263(15) Uani 1 1 d . . . . .
H7 H 0.370214 0.401156 0.173831 0.032 Uiso 1 1 calc R . . . .
C8 C 0.2040(6) 0.3752(3) 0.1730(4) 0.0274(16) Uani 1 1 d . . . . .
H8 H 0.183548 0.354461 0.125296 0.033 Uiso 1 1 calc R . . . .
C9 C 0.1361(5) 0.3851(3) 0.2279(4) 0.0255(15) Uani 1 1 d . . . . .
C10 C 0.0158(5) 0.3723(3) 0.2118(4) 0.0252(14) Uani 1 1 d . . . . .
C11 C -0.0487(5) 0.3569(3) 0.1275(4) 0.0237(14) Uani 1 1 d . . . . .
H11 H -0.016552 0.349066 0.081906 0.028 Uiso 1 1 calc R . . . .
C12 C -0.1638(5) 0.3559(3) 0.1259(4) 0.0261(16) Uani 1 1 d . . . . .
H12 H -0.227652 0.348063 0.079301 0.031 Uiso 1 1 calc R . . . .
C13 C -0.1671(6) 0.3692(3) 0.2106(4) 0.0263(14) Uani 1 1 d . . . . .
C14 C -0.2689(5) 0.3706(3) 0.2344(4) 0.0249(14) Uani 1 1 d . . . . .
C15 C -0.2840(6) 0.3720(3) 0.3172(4) 0.0285(15) Uani 1 1 d . . . . .
C16 C -0.3893(5) 0.3748(3) 0.3400(4) 0.0246(14) Uani 1 1 d . . . . .
H16 H -0.463071 0.381902 0.302690 0.030 Uiso 1 1 calc R . . . .
C17 C -0.3679(6) 0.3654(3) 0.4255(4) 0.0262(15) Uani 1 1 d . . . . .
H17 H -0.424464 0.364832 0.456903 0.031 Uiso 1 1 calc R . . . .
C18 C -0.2491(6) 0.3569(3) 0.4581(4) 0.0240(14) Uani 1 1 d . . . . .
C19 C -0.1929(6) 0.3403(2) 0.5424(4) 0.0257(14) Uani 1 1 d . . . . .
C20 C -0.0811(6) 0.3426(2) 0.5865(4) 0.0242(14) Uani 1 1 d . . . . .
C21 C -0.0356(7) 0.3178(3) 0.6662(5) 0.0355(17) Uani 1 1 d . . . . .
H21 H -0.077360 0.296701 0.693066 0.043 Uiso 1 1 calc R . . . .
C22 C 0.0762(6) 0.3302(3) 0.6949(5) 0.0362(18) Uani 1 1 d . . . . .
H22 H 0.129814 0.319051 0.745122 0.043 Uiso 1 1 calc R . . . .
C23 C 0.0990(6) 0.3639(3) 0.6341(5) 0.0312(16) Uani 1 1 d . . . . .
C24 C 0.2100(6) 0.3892(3) 0.6542(5) 0.0341(17) Uani 1 1 d . . . . .
C25 C 0.2891(7) 0.3883(4) 0.7331(5) 0.057(3) Uani 1 1 d . . . . .
H25 H 0.282817 0.369093 0.779710 0.068 Uiso 1 1 calc R . . . .
C26 C 0.3784(8) 0.4198(4) 0.7329(5) 0.057(3) Uani 1 1 d . . . . .
H26 H 0.444465 0.425963 0.778860 0.069 Uiso 1 1 calc R . . . .
C27 C 0.3540(6) 0.4410(3) 0.6529(4) 0.0322(17) Uani 1 1 d . . . . .
C28 C 0.4302(5) 0.4747(3) 0.6278(4) 0.0303(16) Uani 1 1 d . . . . .
C29 C 0.5150(6) 0.5032(3) 0.6848(5) 0.0357(18) Uani 1 1 d . . . . .
H29 H 0.524055 0.505880 0.744057 0.043 Uiso 1 1 calc R . . . .
C30 C 0.5807(6) 0.5257(3) 0.6407(5) 0.0310(16) Uani 1 1 d . . . . .
H30 H 0.644732 0.546470 0.662980 0.037 Uiso 1 1 calc R . . . .
C31 C 0.5354(6) 0.5124(3) 0.5543(4) 0.0281(15) Uani 1 1 d . . . . .
C32 C 0.6825(6) 0.5546(3) 0.4923(4) 0.0275(15) Uani 1 1 d . . . . .
C33 C 0.6736(6) 0.6046(3) 0.4992(4) 0.0263(15) Uani 1 1 d . . . . .
C34 C 0.7717(5) 0.6331(3) 0.5027(4) 0.0244(14) Uani 1 1 d . . . . .
H34 H 0.766837 0.667002 0.507999 0.029 Uiso 1 1 calc R . . . .
C35 C 0.8771(6) 0.6120(3) 0.4983(4) 0.0318(17) Uani 1 1 d . . . . .
C36 C 0.8827(6) 0.5634(3) 0.4907(4) 0.0295(16) Uani 1 1 d . . . . .
H36 H 0.953718 0.549437 0.486601 0.035 Uiso 1 1 calc R . . . .
C37 C 0.8024(6) 0.4804(3) 0.4823(5) 0.0324(16) Uani 1 1 d . . . . .
H37A H 0.771302 0.470224 0.423347 0.049 Uiso 1 1 calc GR . . . .
H37B H 0.759321 0.464239 0.517934 0.049 Uiso 1 1 calc GR . . . .
H37C H 0.884744 0.471644 0.501650 0.049 Uiso 1 1 calc GR . . . .
C38 C 0.5602(6) 0.6288(3) 0.4989(4) 0.0252(15) Uani 1 1 d . . . . .
H38A H 0.572530 0.663607 0.506153 0.038 Uiso 1 1 calc GR . . . .
H38B H 0.531443 0.616129 0.545507 0.038 Uiso 1 1 calc GR . . . .
H38C H 0.502903 0.622473 0.444934 0.038 Uiso 1 1 calc GR . . . .
C39 C 0.9773(6) 0.6444(3) 0.4959(5) 0.0301(16) Uani 1 1 d . . . . .
H39A H 1.050600 0.627627 0.520955 0.045 Uiso 1 1 calc GR . . . .
H39B H 0.973414 0.673742 0.528259 0.045 Uiso 1 1 calc GR . . . .
H39C H 0.973074 0.652834 0.437080 0.045 Uiso 1 1 calc GR . . . .
C40 C -0.3787(6) 0.3702(3) 0.1657(5) 0.0310(16) Uani 1 1 d . . . . .
C41 C -0.4514(6) 0.3297(3) 0.1474(5) 0.0333(18) Uani 1 1 d . . . . .
C42 C -0.5544(6) 0.3313(4) 0.0812(5) 0.044(2) Uani 1 1 d . . . . .
H42 H -0.603475 0.303861 0.070067 0.052 Uiso 1 1 calc R . . . .
C43 C -0.5861(6) 0.3730(4) 0.0308(4) 0.047(2) Uani 1 1 d . . . . .
C44 C -0.5140(6) 0.4126(4) 0.0491(5) 0.050(3) Uani 1 1 d . . . . .
H44 H -0.534656 0.440915 0.016020 0.060 Uiso 1 1 calc R . . . .
C45 C -0.4110(6) 0.4124(4) 0.1151(5) 0.0359(19) Uani 1 1 d . . . . .
C46 C -0.3365(7) 0.4559(3) 0.1291(5) 0.042(2) Uani 1 1 d . . . . .
H46A H -0.311506 0.463053 0.189872 0.063 Uiso 1 1 calc GR . . . .
H46B H -0.380686 0.483218 0.098975 0.063 Uiso 1 1 calc GR . . . .
H46C H -0.268183 0.450181 0.107875 0.063 Uiso 1 1 calc GR . . . .
C47 C -0.6972(7) 0.3743(6) -0.0375(5) 0.086(5) Uani 1 1 d . . . . .
H47A H -0.759498 0.386711 -0.014412 0.129 Uiso 1 1 calc GR . . . .
H47B H -0.716937 0.341748 -0.059539 0.129 Uiso 1 1 calc GR . . . .
H47C H -0.688196 0.395389 -0.083380 0.129 Uiso 1 1 calc GR . . . .
C48 C -0.4219(7) 0.2846(3) 0.1980(6) 0.049(2) Uani 1 1 d . . . . .
H48A H -0.339371 0.277197 0.206171 0.073 Uiso 1 1 calc GR . . . .
H48B H -0.469127 0.258012 0.167853 0.073 Uiso 1 1 calc GR . . . .
H48C H -0.437897 0.288984 0.253315 0.073 Uiso 1 1 calc GR . . . .
C49 C -0.2789(6) 0.3149(3) 0.5816(4) 0.0320(17) Uani 1 1 d . . . . .
C50 C -0.3344(7) 0.3396(3) 0.6327(5) 0.0372(19) Uani 1 1 d . . . . .
C51 C -0.4164(7) 0.3144(4) 0.6630(5) 0.045(2) Uani 1 1 d . . . . .
H51 H -0.457155 0.331353 0.696731 0.054 Uiso 1 1 calc R . . . .
C52 C -0.4416(8) 0.2665(4) 0.6467(5) 0.054(3) Uani 1 1 d . . . . .
C53 C -0.3833(8) 0.2426(4) 0.5942(6) 0.056(3) Uani 1 1 d . . . . .
H53 H -0.400711 0.209748 0.580745 0.067 Uiso 1 1 calc R . . . .
C54 C -0.3014(7) 0.2654(3) 0.5613(5) 0.0396(19) Uani 1 1 d . . . . .
C55 C -0.2441(8) 0.2385(3) 0.5051(6) 0.047(2) Uani 1 1 d . . . . .
H55A H -0.247850 0.257499 0.454027 0.071 Uiso 1 1 calc GR . . . .
H55B H -0.283871 0.207702 0.489243 0.071 Uiso 1 1 calc GR . . . .
H55C H -0.162579 0.232582 0.535039 0.071 Uiso 1 1 calc GR . . . .
C56 C -0.3127(7) 0.3918(3) 0.6532(5) 0.043(2) Uani 1 1 d . . . . .
H56A H -0.271363 0.395328 0.713103 0.064 Uiso 1 1 calc GR . . . .
H56B H -0.387140 0.408871 0.641805 0.064 Uiso 1 1 calc GR . . . .
H56C H -0.265567 0.405354 0.618011 0.064 Uiso 1 1 calc GR . . . .
C57 C -0.5300(10) 0.2394(5) 0.6817(7) 0.084(4) Uani 1 1 d . . . . .
H57A H -0.491410 0.226317 0.737629 0.126 Uiso 1 1 calc GR . . . .
H57B H -0.563449 0.213005 0.643265 0.126 Uiso 1 1 calc GR . . . .
H57C H -0.591918 0.261492 0.686655 0.126 Uiso 1 1 calc GR . . . .
C58 C 0.7897(6) 0.5335(3) 0.4886(5) 0.0267(15) Uani 1 1 d . . . . .
B1 B 0.3738(6) 0.4556(3) 0.4662(5) 0.0250(16) Uani 1 1 d . . . . .
F3 F 0.1899(3) 0.57051(16) 0.9251(3) 0.0319(9) Uani 1 1 d . . . . .
F4 F 0.3139(3) 0.50786(17) 0.9443(2) 0.0324(9) Uani 1 1 d . . . . .
N0AA N 0.1279(5) 0.4970(3) 0.8455(4) 0.0307(14) Uani 1 1 d . . . . .
N1AA N 0.3199(5) 0.5595(3) 0.7888(4) 0.0298(14) Uani 1 1 d . . . . .
H1AA H 0.356018 0.551225 0.840980 0.036 Uiso 1 1 calc R . . . .
N2AA N 0.5611(4) 0.6093(2) 0.8259(3) 0.0281(13) Uani 1 1 d . . . . .
N3AA N 0.7677(5) 0.6161(3) 1.0022(4) 0.0316(15) Uani 1 1 d . . . . .
H3AA H 0.693570 0.620918 0.998462 0.038 Uiso 1 1 calc R . . . .
N4AA N 0.6220(5) 0.5980(2) 1.1326(4) 0.0285(13) Uani 1 1 d . . . . .
N5AA N 0.3710(4) 0.5606(2) 1.1070(3) 0.0236(12) Uani 1 1 d . . . . .
H5AA H 0.393989 0.550670 1.063021 0.028 Uiso 1 1 calc R . . . .
N6AA N 0.1469(4) 0.5018(2) 1.0001(3) 0.0240(12) Uani 1 1 d . . . . .
C59 C -0.0054(6) 0.4529(3) 0.9082(5) 0.0315(16) Uani 1 1 d . . . . .
C60 C 0.0336(6) 0.4664(3) 0.8376(5) 0.0319(16) Uani 1 1 d . . . . .
C61 C -0.0107(7) 0.4552(3) 0.7509(5) 0.0390(19) Uani 1 1 d . . . . .
H61 H -0.073862 0.434104 0.727740 0.047 Uiso 1 1 calc R . . . .
C62 C 0.0528(6) 0.4798(3) 0.7060(5) 0.0363(18) Uani 1 1 d . . . . .
H62 H 0.040987 0.479709 0.646314 0.044 Uiso 1 1 calc R . . . .
C63 C 0.1400(6) 0.5056(3) 0.7664(5) 0.0324(16) Uani 1 1 d . . . . .
C64 C 0.2148(5) 0.5403(3) 0.7411(5) 0.0336(18) Uani 1 1 d . . . . .
C65 C 0.1893(6) 0.5631(3) 0.6635(4) 0.038(2) Uani 1 1 d . . . . .
H65 H 0.122781 0.557105 0.617809 0.046 Uiso 1 1 calc R . . . .
C66 C 0.2759(6) 0.5958(3) 0.6628(5) 0.0393(19) Uani 1 1 d . . . . .
H66 H 0.279276 0.616300 0.617048 0.047 Uiso 1 1 calc R . . . .
C67 C 0.3577(6) 0.5934(3) 0.7412(4) 0.0335(18) Uani 1 1 d . . . . .
C68 C 0.4675(6) 0.6177(3) 0.7600(4) 0.0297(16) Uani 1 1 d . . . . .
C69 C 0.4942(6) 0.6537(3) 0.7014(4) 0.0327(17) Uani 1 1 d . . . . .
H69 H 0.441485 0.666982 0.652758 0.039 Uiso 1 1 calc R . . . .
C70 C 0.6060(6) 0.6637(3) 0.7300(5) 0.0333(17) Uani 1 1 d . . . . .
H70 H 0.649596 0.684710 0.704282 0.040 Uiso 1 1 calc R . . . .
C71 C 0.6500(6) 0.6370(3) 0.8075(4) 0.0313(17) Uani 1 1 d . . . . .
C72 C 0.7651(5) 0.6389(3) 0.8526(4) 0.0267(15) Uani 1 1 d . . . . .
C73 C 0.8179(6) 0.6191(3) 0.9363(4) 0.0263(15) Uani 1 1 d . . . . .
C74 C 0.9347(6) 0.6068(3) 0.9673(4) 0.0265(15) Uani 1 1 d . . . . .
H74 H 0.990415 0.605065 0.935217 0.032 Uiso 1 1 calc R . . . .
C75 C 0.9552(6) 0.5975(3) 1.0524(4) 0.0280(15) Uani 1 1 d . . . . .
H75 H 1.027418 0.588119 1.089441 0.034 Uiso 1 1 calc R . . . .
C76 C 0.8508(5) 0.6043(3) 1.0752(4) 0.0248(14) Uani 1 1 d . . . . .
C77 C 0.8366(6) 0.6052(3) 1.1587(4) 0.0294(16) Uani 1 1 d . . . . .
C78 C 0.7349(6) 0.6081(3) 1.1820(4) 0.0287(16) Uani 1 1 d . . . . .
C79 C 0.7272(7) 0.6221(3) 1.2670(4) 0.0343(18) Uani 1 1 d . . . . .
H79 H 0.790704 0.630697 1.313293 0.041 Uiso 1 1 calc R . . . .
C80 C 0.6170(6) 0.6206(3) 1.2681(4) 0.0285(15) Uani 1 1 d . . . . .
H80 H 0.585959 0.628287 1.314306 0.034 Uiso 1 1 calc R . . . .
C81 C 0.5528(6) 0.6049(3) 1.1839(4) 0.0250(14) Uani 1 1 d . . . . .
C82 C 0.4331(6) 0.5911(2) 1.1699(4) 0.0234(14) Uani 1 1 d . . . . .
C83 C 0.3648(6) 0.5986(3) 1.2250(4) 0.0299(16) Uani 1 1 d . . . . .
H83 H 0.384716 0.618584 1.273799 0.036 Uiso 1 1 calc R . . . .
C84 C 0.2643(5) 0.5728(3) 1.1984(4) 0.0287(16) Uani 1 1 d . . . . .
H84 H 0.203033 0.571866 1.225441 0.034 Uiso 1 1 calc R . . . .
C85 C 0.2669(5) 0.5481(3) 1.1244(4) 0.0229(14) Uani 1 1 d . . . . .
C86 C 0.1778(5) 0.5152(3) 1.0816(4) 0.0256(15) Uani 1 1 d . . . . .
C87 C 0.1017(6) 0.4936(3) 1.1250(4) 0.0297(16) Uani 1 1 d . . . . .
H87 H 0.105104 0.497059 1.183308 0.036 Uiso 1 1 calc R . . . .
C88 C 0.0219(6) 0.4667(3) 1.0663(4) 0.0303(16) Uani 1 1 d . . . . .
H88 H -0.040209 0.448369 1.076703 0.036 Uiso 1 1 calc R . . . .
C89 C 0.0502(6) 0.4714(3) 0.9864(5) 0.0329(17) Uani 1 1 d . . . . .
C90 C 0.9483(5) 0.6029(3) 1.2305(4) 0.0311(16) Uani 1 1 d . . . . .
C91 C 1.0177(6) 0.6439(3) 1.2503(5) 0.0366(18) Uani 1 1 d . . . . .
C92 C 1.1199(6) 0.6401(3) 1.3182(5) 0.0333(17) Uani 1 1 d . . . . .
H92 H 1.168783 0.667475 1.333500 0.040 Uiso 1 1 calc R . . . .
C93 C 1.1500(5) 0.5977(3) 1.3625(4) 0.0312(17) Uani 1 1 d . . . . .
C94 C 1.0782(6) 0.5585(3) 1.3408(4) 0.0314(17) Uani 1 1 d . . . . .
H94 H 1.099014 0.529238 1.370969 0.038 Uiso 1 1 calc R . . . .
C95 C 0.8989(6) 0.5161(3) 1.2550(5) 0.041(2) Uani 1 1 d . . . . .
H95A H 0.942834 0.488123 1.282876 0.062 Uiso 1 1 calc GR . . . .
H95B H 0.875522 0.510911 1.193628 0.062 Uiso 1 1 calc GR . . . .
H95C H 0.829555 0.520435 1.275666 0.062 Uiso 1 1 calc GR . . . .
C96 C 0.9880(8) 0.6916(3) 1.2065(5) 0.048(2) Uani 1 1 d . . . . .
H96A H 0.935575 0.709371 1.232742 0.072 Uiso 1 1 calc GR . . . .
H96B H 0.949699 0.686227 1.146462 0.072 Uiso 1 1 calc GR . . . .
H96C H 1.059289 0.710239 1.211822 0.072 Uiso 1 1 calc GR . . . .
C97 C 1.2614(6) 0.5935(4) 1.4300(5) 0.042(2) Uani 1 1 d . . . . .
H97A H 1.321679 0.580354 1.405643 0.063 Uiso 1 1 calc GR . . . .
H97B H 1.250469 0.572084 1.474788 0.063 Uiso 1 1 calc GR . . . .
H97C H 1.285254 0.625436 1.453872 0.063 Uiso 1 1 calc GR . . . .
C98 C 0.9739(6) 0.5603(3) 1.2748(5) 0.0334(17) Uani 1 1 d . . . . .
C99 C 0.8486(5) 0.6633(3) 0.8137(4) 0.0260(15) Uani 1 1 d . . . . .
C100 C 0.8768(7) 0.7115(3) 0.8324(5) 0.0379(18) Uani 1 1 d . . . . .
C101 C 0.9516(7) 0.7348(3) 0.7937(5) 0.0406(19) Uani 1 1 d . . . . .
H101 H 0.965162 0.768259 0.803789 0.049 Uiso 1 1 calc R . . . .
C102 C 1.0067(6) 0.7118(3) 0.7418(5) 0.0350(17) Uani 1 1 d . . . . .
C103 C 0.9825(6) 0.6631(3) 0.7259(5) 0.0362(18) Uani 1 1 d . . . . .
H103 H 1.021397 0.646169 0.690969 0.043 Uiso 1 1 calc R . . . .
C104 C 0.8806(7) 0.5864(3) 0.7398(5) 0.0379(18) Uani 1 1 d . . . . .
H10A H 0.941954 0.567127 0.777099 0.057 Uiso 1 1 calc GR . . . .
H10B H 0.879476 0.580315 0.680661 0.057 Uiso 1 1 calc GR . . . .
H10C H 0.805212 0.577611 0.748957 0.057 Uiso 1 1 calc GR . . . .
C105 C 0.8208(11) 0.7383(4) 0.8922(7) 0.074(4) Uani 1 1 d . . . . .
H10D H 0.736239 0.738486 0.868765 0.111 Uiso 1 1 calc GR . . . .
H10E H 0.849621 0.771482 0.898953 0.111 Uiso 1 1 calc GR . . . .
H10F H 0.840348 0.722212 0.947413 0.111 Uiso 1 1 calc GR . . . .
C106 C 1.0936(7) 0.7366(4) 0.7043(5) 0.046(2) Uani 1 1 d . . . . .
H10G H 1.060253 0.766793 0.677514 0.069 Uiso 1 1 calc GR . . . .
H10H H 1.112897 0.715698 0.661753 0.069 Uiso 1 1 calc GR . . . .
H10I H 1.164207 0.743611 0.749160 0.069 Uiso 1 1 calc GR . . . .
C107 C -0.1119(6) 0.4233(3) 0.8997(4) 0.0296(16) Uani 1 1 d . . . . .
C108 C -0.2175(6) 0.4454(3) 0.9022(4) 0.0322(17) Uani 1 1 d . . . . .
C109 C -0.3144(6) 0.4155(3) 0.8985(5) 0.0343(18) Uani 1 1 d . . . . .
H109 H -0.386350 0.429864 0.899309 0.041 Uiso 1 1 calc R . . . .
C110 C -0.3082(6) 0.3660(3) 0.8937(4) 0.0287(15) Uani 1 1 d . . . . .
C111 C -0.4125(6) 0.3346(3) 0.8924(5) 0.0369(18) Uani 1 1 d . . . . .
H11A H -0.399236 0.302188 0.873422 0.055 Uiso 1 1 calc GR . . . .
H11B H -0.481826 0.348474 0.853420 0.055 Uiso 1 1 calc GR . . . .
H11C H -0.423921 0.332992 0.949468 0.055 Uiso 1 1 calc GR . . . .
C112 C -0.2027(6) 0.3452(3) 0.8894(4) 0.0285(16) Uani 1 1 d . . . . .
H112 H -0.197623 0.311295 0.883870 0.034 Uiso 1 1 calc R . . . .
C113 C -0.1063(6) 0.3732(3) 0.8931(4) 0.0305(16) Uani 1 1 d . . . . .
C114 C 0.0072(7) 0.3490(4) 0.8968(5) 0.044(2) Uani 1 1 d . . . . .
H11D H 0.045872 0.365592 0.858949 0.066 Uiso 1 1 calc GR . . . .
H11E H -0.006999 0.315365 0.878978 0.066 Uiso 1 1 calc GR . . . .
H11F H 0.056872 0.350150 0.954946 0.066 Uiso 1 1 calc GR . . . .
C115 C -0.2305(6) 0.4987(3) 0.9068(6) 0.043(2) Uani 1 1 d . . . . .
H11G H -0.181554 0.510533 0.960875 0.064 Uiso 1 1 calc GR . . . .
H11H H -0.311959 0.506624 0.902484 0.064 Uiso 1 1 calc GR . . . .
H11I H -0.206633 0.513935 0.860055 0.064 Uiso 1 1 calc GR . . . .
C116 C 0.9034(6) 0.6384(3) 0.7593(5) 0.0302(16) Uani 1 1 d . . . . .
B2 B 0.1987(6) 0.5203(3) 0.9288(5) 0.0269(17) Uani 1 1 d . . . . .

loop_
_atom_site_aniso_label
_atom_site_aniso_U_11
_atom_site_aniso_U_22
_atom_site_aniso_U_33
_atom_site_aniso_U_23
_atom_site_aniso_U_13
_atom_site_aniso_U_12
F1 0.0200(18) 0.045(3) 0.027(2) -0.0030(19) 0.0035(15) 0.0021(18)
F2 0.036(2) 0.027(2) 0.030(2) 0.0015(18) 0.0128(17) -0.0075(18)
N1 0.022(3) 0.024(3) 0.026(3) 0.007(3) 0.006(2) 0.000(2)
N2 0.028(3) 0.032(3) 0.025(3) -0.001(3) 0.008(2) -0.006(3)
N3 0.020(3) 0.032(3) 0.028(3) -0.004(3) 0.004(2) -0.006(2)
N4 0.021(3) 0.036(4) 0.021(3) 0.001(3) 0.007(2) 0.000(2)
N5 0.019(2) 0.032(3) 0.019(3) 0.004(2) 0.007(2) -0.004(2)
N6 0.013(2) 0.026(3) 0.028(3) -0.001(2) 0.008(2) 0.005(2)
N7 0.024(3) 0.028(3) 0.024(3) -0.003(3) 0.008(2) 0.001(2)
C1 0.020(3) 0.031(4) 0.031(4) 0.004(3) 0.005(3) 0.005(3)
C2 0.023(3) 0.021(4) 0.037(4) -0.006(3) 0.008(3) -0.002(3)
C3 0.015(3) 0.026(4) 0.032(3) 0.004(3) 0.005(2) -0.007(3)
C4 0.021(3) 0.031(4) 0.022(3) 0.002(3) 0.003(3) -0.001(3)
C5 0.012(3) 0.026(4) 0.024(3) 0.001(3) 0.001(2) 0.000(3)
C6 0.015(3) 0.029(4) 0.027(3) -0.001(3) 0.005(3) 0.003(3)
C7 0.017(3) 0.036(4) 0.029(3) -0.005(3) 0.011(3) 0.004(3)
C8 0.026(3) 0.031(4) 0.027(3) -0.012(3) 0.009(3) 0.000(3)
C9 0.020(3) 0.035(4) 0.023(3) -0.008(3) 0.007(3) -0.001(3)
C10 0.023(3) 0.026(4) 0.027(3) 0.007(3) 0.007(3) 0.006(3)
C11 0.022(3) 0.026(4) 0.022(3) 0.003(3) 0.005(3) 0.000(3)
C12 0.013(3) 0.038(4) 0.026(3) -0.001(3) 0.004(3) -0.005(3)
C13 0.025(3) 0.026(4) 0.028(3) 0.001(3) 0.007(3) 0.002(3)
C14 0.021(3) 0.030(4) 0.025(3) 0.003(3) 0.007(3) -0.003(3)
C15 0.033(4) 0.024(4) 0.026(4) 0.006(3) 0.003(3) 0.007(3)
C16 0.016(3) 0.027(4) 0.029(3) -0.003(3) 0.003(2) -0.001(3)
C17 0.026(3) 0.026(4) 0.027(3) -0.002(3) 0.008(3) -0.006(3)
C18 0.025(3) 0.024(4) 0.024(3) -0.005(3) 0.007(3) -0.007(3)
C19 0.034(4) 0.014(3) 0.029(3) -0.004(3) 0.009(3) -0.005(3)
C20 0.031(3) 0.016(3) 0.026(3) 0.010(3) 0.009(3) 0.004(3)
C21 0.041(4) 0.041(5) 0.027(4) 0.005(3) 0.013(3) -0.008(4)
C22 0.020(3) 0.054(5) 0.031(4) 0.012(4) 0.002(3) 0.003(3)
C23 0.027(3) 0.032(4) 0.034(4) -0.005(3) 0.006(3) 0.002(3)
C24 0.033(4) 0.041(5) 0.028(4) 0.003(3) 0.009(3) -0.007(3)
C25 0.043(4) 0.093(8) 0.031(4) 0.010(5) 0.006(4) -0.032(5)
C26 0.052(5) 0.093(9) 0.025(4) -0.003(5) 0.007(4) -0.026(5)
C27 0.025(3) 0.047(5) 0.021(3) -0.002(3) -0.001(3) -0.006(3)
C28 0.020(3) 0.047(5) 0.021(3) -0.006(3) -0.001(3) -0.002(3)
C29 0.029(3) 0.050(5) 0.029(4) -0.011(4) 0.009(3) -0.010(4)
C30 0.026(3) 0.032(4) 0.033(4) -0.003(3) 0.004(3) -0.006(3)
C31 0.026(3) 0.029(4) 0.027(3) -0.001(3) 0.002(3) -0.004(3)
C32 0.023(3) 0.034(4) 0.024(3) 0.004(3) 0.004(3) 0.002(3)
C33 0.022(3) 0.031(4) 0.026(3) -0.001(3) 0.007(3) -0.002(3)
C34 0.021(3) 0.026(4) 0.026(3) 0.003(3) 0.005(3) 0.003(3)
C35 0.033(4) 0.042(5) 0.021(3) 0.001(3) 0.008(3) -0.013(3)
C36 0.025(3) 0.034(4) 0.028(4) 0.005(3) 0.005(3) -0.003(3)
C37 0.032(3) 0.023(4) 0.043(4) 0.001(3) 0.011(3) -0.002(3)
C38 0.025(3) 0.017(3) 0.033(4) 0.001(3) 0.007(3) 0.009(3)
C39 0.026(3) 0.034(4) 0.032(4) 0.002(3) 0.009(3) -0.005(3)
C40 0.025(3) 0.043(5) 0.030(4) 0.001(3) 0.016(3) 0.002(3)
C41 0.020(3) 0.047(5) 0.037(4) -0.021(4) 0.014(3) -0.013(3)
C42 0.018(3) 0.082(7) 0.032(4) -0.021(5) 0.010(3) -0.015(4)
C43 0.025(3) 0.099(8) 0.016(3) 0.002(4) 0.003(3) -0.008(4)
C44 0.026(4) 0.105(9) 0.020(4) -0.004(4) 0.007(3) 0.011(5)
C45 0.022(3) 0.059(6) 0.027(4) -0.001(4) 0.008(3) 0.005(4)
C46 0.039(4) 0.053(6) 0.034(4) 0.016(4) 0.009(3) 0.003(4)
C47 0.022(4) 0.206(16) 0.027(4) -0.005(7) -0.001(3) -0.012(6)
C48 0.039(4) 0.045(5) 0.067(6) -0.018(5) 0.022(4) -0.014(4)
C49 0.028(3) 0.040(5) 0.024(3) 0.005(3) 0.000(3) -0.004(3)
C50 0.032(4) 0.052(5) 0.027(4) -0.004(4) 0.006(3) -0.020(4)
C51 0.051(5) 0.062(6) 0.022(4) 0.002(4) 0.012(3) -0.026(4)
C52 0.063(6) 0.069(7) 0.032(4) -0.002(5) 0.015(4) -0.040(5)
C53 0.065(6) 0.054(6) 0.049(5) -0.006(5) 0.017(4) -0.029(5)
C54 0.045(4) 0.033(4) 0.036(4) 0.008(4) 0.003(3) -0.022(4)
C55 0.057(5) 0.030(4) 0.054(5) -0.005(4) 0.015(4) 0.003(4)
C56 0.040(4) 0.052(6) 0.042(5) -0.003(4) 0.020(4) -0.005(4)
C57 0.077(7) 0.105(10) 0.078(8) -0.004(7) 0.036(6) -0.057(8)
C58 0.021(3) 0.024(4) 0.034(4) 0.003(3) 0.005(3) -0.004(3)
B1 0.024(4) 0.026(4) 0.024(4) -0.007(3) 0.006(3) -0.003(3)
F3 0.030(2) 0.037(3) 0.028(2) 0.0014(19) 0.0065(16) -0.0029(18)
F4 0.0222(18) 0.048(3) 0.0265(19) 0.002(2) 0.0048(15) -0.0013(19)
N0AA 0.020(3) 0.048(4) 0.024(3) -0.006(3) 0.004(2) -0.010(3)
N1AA 0.017(2) 0.048(4) 0.024(3) 0.000(3) 0.006(2) -0.004(3)
N2AA 0.018(2) 0.041(4) 0.026(3) 0.004(3) 0.007(2) 0.000(3)
N3AA 0.018(3) 0.048(4) 0.028(3) 0.008(3) 0.003(2) -0.007(3)
N4AA 0.025(3) 0.035(4) 0.025(3) 0.001(3) 0.006(2) 0.002(3)
N5AA 0.023(3) 0.031(3) 0.013(2) 0.000(2) -0.001(2) -0.004(2)
N6AA 0.015(2) 0.026(3) 0.028(3) 0.003(3) 0.001(2) -0.009(2)
C59 0.029(3) 0.031(4) 0.031(4) 0.003(3) 0.002(3) -0.007(3)
C60 0.021(3) 0.039(4) 0.034(4) 0.002(3) 0.004(3) -0.009(3)
C61 0.032(4) 0.049(5) 0.036(4) -0.014(4) 0.009(3) -0.016(4)
C62 0.030(4) 0.043(5) 0.034(4) -0.008(4) 0.008(3) -0.010(3)
C63 0.032(4) 0.032(4) 0.031(4) -0.008(3) 0.005(3) -0.009(3)
C64 0.015(3) 0.057(5) 0.030(4) -0.006(4) 0.007(3) -0.014(3)
C65 0.021(3) 0.064(6) 0.024(4) 0.005(4) -0.003(3) -0.016(4)
C66 0.033(4) 0.058(6) 0.027(4) 0.004(4) 0.007(3) -0.011(4)
C67 0.025(3) 0.052(5) 0.023(3) 0.006(3) 0.004(3) -0.010(3)
C68 0.025(3) 0.048(5) 0.020(3) 0.002(3) 0.012(3) -0.005(3)
C69 0.037(4) 0.037(4) 0.023(3) 0.008(3) 0.005(3) -0.007(3)
C70 0.035(4) 0.036(4) 0.032(4) 0.008(3) 0.013(3) 0.000(3)
C71 0.026(3) 0.042(5) 0.027(4) -0.001(3) 0.010(3) -0.012(3)
C72 0.021(3) 0.032(4) 0.027(3) 0.003(3) 0.007(3) -0.005(3)
C73 0.024(3) 0.029(4) 0.027(3) 0.000(3) 0.009(3) -0.002(3)
C74 0.024(3) 0.032(4) 0.026(3) -0.002(3) 0.009(3) -0.001(3)
C75 0.026(3) 0.026(4) 0.030(4) 0.001(3) 0.004(3) 0.002(3)
C76 0.013(3) 0.034(4) 0.028(3) -0.003(3) 0.005(2) -0.006(3)
C77 0.028(3) 0.030(4) 0.028(4) 0.002(3) 0.002(3) -0.004(3)
C78 0.024(3) 0.041(4) 0.019(3) 0.001(3) 0.001(3) -0.007(3)
C79 0.045(4) 0.039(5) 0.013(3) -0.004(3) -0.003(3) -0.011(4)
C80 0.029(3) 0.031(4) 0.026(4) 0.000(3) 0.009(3) -0.008(3)
C81 0.026(3) 0.023(4) 0.026(3) 0.001(3) 0.006(3) 0.001(3)
C82 0.028(3) 0.016(3) 0.026(3) 0.005(3) 0.007(3) -0.001(3)
C83 0.026(3) 0.040(5) 0.025(3) 0.003(3) 0.010(3) 0.000(3)
C84 0.022(3) 0.041(4) 0.025(3) 0.001(3) 0.009(3) 0.002(3)
C85 0.020(3) 0.027(4) 0.022(3) 0.008(3) 0.005(3) -0.004(3)
C86 0.023(3) 0.030(4) 0.022(3) 0.001(3) 0.004(3) 0.002(3)
C87 0.027(3) 0.035(4) 0.024(4) 0.005(3) 0.002(3) -0.009(3)
C88 0.032(4) 0.031(4) 0.026(3) 0.012(3) 0.004(3) -0.004(3)
C89 0.025(3) 0.043(5) 0.030(4) 0.016(4) 0.006(3) -0.003(3)
C90 0.020(3) 0.044(5) 0.028(3) -0.003(3) 0.004(3) -0.006(3)
C91 0.030(4) 0.051(5) 0.029(4) 0.008(4) 0.009(3) 0.006(4)
C92 0.023(3) 0.049(5) 0.030(4) -0.009(4) 0.011(3) -0.010(3)
C93 0.019(3) 0.054(5) 0.023(3) -0.009(3) 0.011(3) 0.002(3)
C94 0.022(3) 0.050(5) 0.023(3) 0.011(3) 0.007(3) 0.000(3)
C95 0.025(3) 0.047(5) 0.051(5) 0.012(4) 0.009(3) -0.003(3)
C96 0.048(5) 0.039(5) 0.047(5) -0.011(4) -0.007(4) -0.007(4)
C97 0.030(4) 0.052(5) 0.040(4) -0.009(4) 0.003(3) 0.002(4)
C98 0.023(3) 0.045(5) 0.034(4) 0.006(4) 0.011(3) -0.009(3)
C99 0.022(3) 0.034(4) 0.022(3) 0.002(3) 0.006(3) -0.005(3)
C100 0.048(4) 0.032(4) 0.040(4) 0.002(4) 0.022(4) 0.005(4)
C101 0.044(4) 0.026(4) 0.057(5) 0.003(4) 0.023(4) -0.007(4)
C102 0.027(3) 0.035(4) 0.040(4) 0.009(4) 0.003(3) -0.004(3)
C103 0.031(4) 0.050(5) 0.029(4) 0.000(4) 0.010(3) -0.008(3)
C104 0.047(4) 0.037(5) 0.034(4) -0.012(4) 0.016(3) -0.011(4)
C105 0.115(9) 0.045(6) 0.089(8) -0.012(6) 0.076(8) -0.016(6)
C106 0.047(4) 0.054(6) 0.040(4) -0.003(4) 0.016(4) -0.019(4)
C107 0.024(3) 0.040(4) 0.022(3) -0.007(3) 0.000(3) -0.010(3)
C108 0.032(4) 0.040(4) 0.024(4) -0.007(3) 0.005(3) -0.012(3)
C109 0.021(3) 0.046(5) 0.032(4) 0.002(4) 0.000(3) 0.000(3)
C110 0.028(3) 0.036(4) 0.023(3) 0.000(3) 0.008(3) 0.001(3)
C111 0.035(4) 0.041(5) 0.038(4) -0.004(4) 0.014(3) -0.008(3)
C112 0.029(3) 0.034(4) 0.023(3) -0.001(3) 0.008(3) -0.013(3)
C113 0.031(3) 0.030(4) 0.026(4) 0.001(3) 0.000(3) 0.001(3)
C114 0.035(4) 0.061(6) 0.036(4) -0.007(4) 0.009(3) -0.011(4)
C115 0.027(4) 0.047(5) 0.053(5) 0.000(4) 0.007(3) 0.000(4)
C116 0.021(3) 0.036(4) 0.029(4) 0.000(3) -0.001(3) -0.007(3)
B2 0.019(3) 0.033(5) 0.027(4) 0.005(4) 0.003(3) -0.006(3)

loop_
_atom_type_symbol
_atom_type_description
_atom_type_scat_dispersion_real
_atom_type_scat_dispersion_imag
_atom_type_scat_source
C C 0.0181 0.0091 'International Tables Vol C Tables 4.2.6.8 and 6.1.1.4'
H H 0.0000 0.0000 'International Tables Vol C Tables 4.2.6.8 and 6.1.1.4'
B B 0.0090 0.0039 'International Tables Vol C Tables 4.2.6.8 and 6.1.1.4'
F F 0.0727 0.0534 'International Tables Vol C Tables 4.2.6.8 and 6.1.1.4'
N N 0.0311 0.0180 'International Tables Vol C Tables 4.2.6.8 and 6.1.1.4'

loop_
_geom_angle_atom_site_label_1
_geom_angle_atom_site_label_2
_geom_angle_atom_site_label_3
_geom_angle
_geom_angle_site_symmetry_1
_geom_angle_site_symmetry_3
_geom_angle_publ_flag
C28 N1 C31 108.1(6) . . ?
C28 N1 B1 126.5(6) . . ?
C31 N1 B1 125.3(6) . . ?
C24 N2 H2 125.5 . . ?
C24 N2 C27 109.0(6) . . ?
C27 N2 H2 125.5 . . ?
C23 N3 C20 104.1(6) . . ?
C15 N4 H4 125.5 . . ?
C18 N4 H4 125.5 . . ?
C18 N4 C15 109.0(6) . . ?
C10 N5 C13 105.4(5) . . ?
C6 N6 H6 125.9 . . ?
C6 N6 C9 108.2(5) . . ?
C9 N6 H6 125.9 . . ?
C2 N7 B1 125.4(6) . . ?
C5 N7 C2 106.8(5) . . ?
C5 N7 B1 127.2(6) . . ?
C2 C1 C31 118.8(6) . . ?
C2 C1 C32 119.9(6) . . ?
C31 C1 C32 121.3(6) . . ?
C1 C2 N7 121.8(6) . . ?
C3 C2 N7 109.0(6) . . ?
C3 C2 C1 129.1(6) . . ?
C2 C3 H3 126.0 . . ?
C2 C3 C4 108.0(6) . . ?
C4 C3 H3 126.0 . . ?
C3 C4 H4A 126.9 . . ?
C3 C4 C5 106.2(6) . . ?
C5 C4 H4A 126.9 . . ?
N7 C5 C4 110.0(6) . . ?
N7 C5 C6 127.3(6) . . ?
C4 C5 C6 122.7(6) . . ?
N6 C6 C5 130.0(6) . . ?
N6 C6 C7 108.7(6) . . ?
C7 C6 C5 121.2(6) . . ?
C6 C7 H7 126.4 . . ?
C6 C7 C8 107.2(6) . . ?
C8 C7 H7 126.4 . . ?
C7 C8 H8 125.8 . . ?
C9 C8 C7 108.4(6) . . ?
C9 C8 H8 125.8 . . ?
N6 C9 C10 127.6(6) . . ?
C8 C9 N6 107.5(6) . . ?
C8 C9 C10 124.1(6) . . ?
N5 C10 C9 128.7(6) . . ?
N5 C10 C11 110.7(6) . . ?
C9 C10 C11 120.0(6) . . ?
C10 C11 H11 126.2 . . ?
C12 C11 C10 107.6(6) . . ?
C12 C11 H11 126.2 . . ?
C11 C12 H12 127.6 . . ?
C11 C12 C13 104.9(6) . . ?
C13 C12 H12 127.6 . . ?
N5 C13 C12 111.3(6) . . ?
C14 C13 N5 126.6(6) . . ?
C14 C13 C12 122.0(6) . . ?
C13 C14 C15 128.3(6) . . ?
C13 C14 C40 117.0(6) . . ?
C15 C14 C40 114.7(6) . . ?
N4 C15 C14 125.7(6) . . ?
C16 C15 N4 106.3(6) . . ?
C16 C15 C14 127.2(6) . . ?
C15 C16 H16 125.7 . . ?
C17 C16 C15 108.7(6) . . ?
C17 C16 H16 125.7 . . ?
C16 C17 H17 125.7 . . ?
C16 C17 C18 108.5(6) . . ?
C18 C17 H17 125.7 . . ?
N4 C18 C17 107.5(6) . . ?
N4 C18 C19 126.1(6) . . ?
C17 C18 C19 126.1(6) . . ?
C18 C19 C49 110.9(6) . . ?
C20 C19 C18 130.3(7) . . ?
C20 C19 C49 118.8(6) . . ?
N3 C20 C21 109.1(6) . . ?
C19 C20 N3 127.5(6) . . ?
C19 C20 C21 123.2(7) . . ?
C20 C21 H21 126.3 . . ?
C22 C21 C20 107.4(7) . . ?
C22 C21 H21 126.3 . . ?
C21 C22 H22 127.0 . . ?
C21 C22 C23 106.0(6) . . ?
C23 C22 H22 127.0 . . ?
N3 C23 C22 113.4(6) . . ?
N3 C23 C24 127.5(7) . . ?
C22 C23 C24 118.8(6) . . ?
N2 C24 C23 128.5(7) . . ?
N2 C24 C25 107.3(7) . . ?
C25 C24 C23 123.8(7) . . ?
C24 C25 H25 125.6 . . ?
C26 C25 C24 108.9(8) . . ?
C26 C25 H25 125.6 . . ?
C25 C26 H26 126.3 . . ?
C25 C26 C27 107.4(7) . . ?
C27 C26 H26 126.3 . . ?
N2 C27 C26 107.5(7) . . ?
N2 C27 C28 129.0(6) . . ?
C26 C27 C28 123.4(7) . . ?
N1 C28 C27 127.0(6) . . ?
N1 C28 C29 108.0(7) . . ?
C29 C28 C27 124.7(7) . . ?
C28 C29 H29 125.7 . . ?
C30 C29 C28 108.6(7) . . ?
C30 C29 H29 125.7 . . ?
C29 C30 H30 126.6 . . ?
C29 C30 C31 106.8(6) . . ?
C31 C30 H30 126.6 . . ?
N1 C31 C1 122.0(6) . . ?
N1 C31 C30 108.5(6) . . ?
C1 C31 C30 129.2(6) . . ?
C33 C32 C1 120.1(6) . . ?
C33 C32 C58 120.0(7) . . ?
C58 C32 C1 119.7(7) . . ?
C32 C33 C34 118.9(6) . . ?
C32 C33 C38 122.0(6) . . ?
C34 C33 C38 119.0(7) . . ?
C33 C34 H34 119.6 . . ?
C33 C34 C35 120.8(7) . . ?
C35 C34 H34 119.6 . . ?
C34 C35 C39 118.7(7) . . ?
C36 C35 C34 118.9(7) . . ?
C36 C35 C39 122.2(7) . . ?
C35 C36 H36 118.6 . . ?
C35 C36 C58 122.8(7) . . ?
C58 C36 H36 118.6 . . ?
H37A C37 H37B 109.5 . . ?
H37A C37 H37C 109.5 . . ?
H37B C37 H37C 109.5 . . ?
C58 C37 H37A 109.5 . . ?
C58 C37 H37B 109.5 . . ?
C58 C37 H37C 109.5 . . ?
C33 C38 H38A 109.5 . . ?
C33 C38 H38B 109.5 . . ?
C33 C38 H38C 109.5 . . ?
H38A C38 H38B 109.5 . . ?
H38A C38 H38C 109.5 . . ?
H38B C38 H38C 109.5 . . ?
C35 C39 H39A 109.5 . . ?
C35 C39 H39B 109.5 . . ?
C35 C39 H39C 109.5 . . ?
H39A C39 H39B 109.5 . . ?
H39A C39 H39C 109.5 . . ?
H39B C39 H39C 109.5 . . ?
C41 C40 C14 122.6(7) . . ?
C41 C40 C45 118.5(7) . . ?
C45 C40 C14 118.9(7) . . ?
C40 C41 C42 120.2(8) . . ?
C40 C41 C48 120.9(7) . . ?
C42 C41 C48 119.0(8) . . ?
C41 C42 H42 119.3 . . ?
C41 C42 C43 121.3(8) . . ?
C43 C42 H42 119.3 . . ?
C42 C43 C47 120.3(10) . . ?
C44 C43 C42 118.1(7) . . ?
C44 C43 C47 121.6(11) . . ?
C43 C44 H44 118.9 . . ?
C43 C44 C45 122.2(10) . . ?
C45 C44 H44 118.9 . . ?
C40 C45 C46 121.4(7) . . ?
C44 C45 C40 119.8(9) . . ?
C44 C45 C46 118.9(9) . . ?
C45 C46 H46A 109.5 . . ?
C45 C46 H46B 109.5 . . ?
C45 C46 H46C 109.5 . . ?
H46A C46 H46B 109.5 . . ?
H46A C46 H46C 109.5 . . ?
H46B C46 H46C 109.5 . . ?
C43 C47 H47A 109.5 . . ?
C43 C47 H47B 109.5 . . ?
C43 C47 H47C 109.5 . . ?
H47A C47 H47B 109.5 . . ?
H47A C47 H47C 109.5 . . ?
H47B C47 H47C 109.5 . . ?
C41 C48 H48A 109.5 . . ?
C41 C48 H48B 109.5 . . ?
C41 C48 H48C 109.5 . . ?
H48A C48 H48B 109.5 . . ?
H48A C48 H48C 109.5 . . ?
H48B C48 H48C 109.5 . . ?
C50 C49 C19 120.8(7) . . ?
C50 C49 C54 122.0(7) . . ?
C54 C49 C19 117.2(7) . . ?
C49 C50 C51 117.5(8) . . ?
C49 C50 C56 122.4(7) . . ?
C51 C50 C56 120.1(8) . . ?
C50 C51 H51 118.2 . . ?
C52 C51 C50 123.6(9) . . ?
C52 C51 H51 118.2 . . ?
C51 C52 C53 117.2(8) . . ?
C51 C52 C57 122.8(10) . . ?
C53 C52 C57 120.0(10) . . ?
C52 C53 H53 118.8 . . ?
C54 C53 C52 122.4(9) . . ?
C54 C53 H53 118.8 . . ?
C49 C54 C55 122.7(7) . . ?
C53 C54 C49 117.3(9) . . ?
C53 C54 C55 119.9(8) . . ?
C54 C55 H55A 109.5 . . ?
C54 C55 H55B 109.5 . . ?
C54 C55 H55C 109.5 . . ?
H55A C55 H55B 109.5 . . ?
H55A C55 H55C 109.5 . . ?
H55B C55 H55C 109.5 . . ?
C50 C56 H56A 109.5 . . ?
C50 C56 H56B 109.5 . . ?
C50 C56 H56C 109.5 . . ?
H56A C56 H56B 109.5 . . ?
H56A C56 H56C 109.5 . . ?
H56B C56 H56C 109.5 . . ?
C52 C57 H57A 109.5 . . ?
C52 C57 H57B 109.5 . . ?
C52 C57 H57C 109.5 . . ?
H57A C57 H57B 109.5 . . ?
H57A C57 H57C 109.5 . . ?
H57B C57 H57C 109.5 . . ?
C32 C58 C37 121.3(7) . . ?
C36 C58 C32 118.5(7) . . ?
C36 C58 C37 120.2(7) . . ?
F1 B1 N1 109.4(6) . . ?
F1 B1 N7 108.8(6) . . ?
F2 B1 F1 109.6(6) . . ?
F2 B1 N1 111.0(6) . . ?
F2 B1 N7 111.6(6) . . ?
N7 B1 N1 106.3(6) . . ?
C60 N0AA B2 125.4(6) . . ?
C63 N0AA C60 107.7(6) . . ?
C63 N0AA B2 126.7(6) . . ?
C64 N1AA H1AA 125.5 . . ?
C67 N1AA H1AA 125.5 . . ?
C67 N1AA C64 109.0(6) . . ?
C68 N2AA C71 104.2(6) . . ?
C73 N3AA H3AA 125.2 . . ?
C73 N3AA C76 109.6(5) . . ?
C76 N3AA H3AA 125.2 . . ?
C81 N4AA C78 105.4(6) . . ?
C82 N5AA H5AA 125.3 . . ?
C82 N5AA C85 109.4(6) . . ?
C85 N5AA H5AA 125.3 . . ?
C86 N6AA C89 109.0(6) . . ?
C86 N6AA B2 126.8(6) . . ?
C89 N6AA B2 123.8(6) . . ?
C60 C59 C107 122.0(6) . . ?
C89 C59 C60 118.9(7) . . ?
C89 C59 C107 118.9(7) . . ?
N0AA C60 C59 121.4(6) . . ?
N0AA C60 C61 108.0(6) . . ?
C59 C60 C61 130.5(7) . . ?
C60 C61 H61 125.8 . . ?
C62 C61 C60 108.4(7) . . ?
C62 C61 H61 125.8 . . ?
C61 C62 H62 126.7 . . ?
C61 C62 C63 106.6(7) . . ?
C63 C62 H62 126.7 . . ?
N0AA C63 C62 109.3(7) . . ?
N0AA C63 C64 128.0(7) . . ?
C62 C63 C64 122.0(7) . . ?
N1AA C64 C63 128.7(7) . . ?
C65 C64 N1AA 106.7(6) . . ?
C65 C64 C63 124.4(6) . . ?
C64 C65 H65 125.5 . . ?
C66 C65 C64 109.0(6) . . ?
C66 C65 H65 125.5 . . ?
C65 C66 H66 126.1 . . ?
C65 C66 C67 107.8(7) . . ?
C67 C66 H66 126.1 . . ?
N1AA C67 C66 107.5(6) . . ?
N1AA C67 C68 128.3(6) . . ?
C66 C67 C68 123.6(7) . . ?
N2AA C68 C67 127.3(7) . . ?
N2AA C68 C69 111.1(6) . . ?
C67 C68 C69 121.4(6) . . ?
C68 C69 H69 126.8 . . ?
C70 C69 C68 106.4(6) . . ?
C70 C69 H69 126.8 . . ?
C69 C70 H70 126.2 . . ?
C69 C70 C71 107.6(7) . . ?
C71 C70 H70 126.2 . . ?
N2AA C71 C70 110.5(6) . . ?
C72 C71 N2AA 127.4(7) . . ?
C72 C71 C70 122.1(7) . . ?
C71 C72 C73 127.8(6) . . ?
C71 C72 C99 118.4(6) . . ?
C73 C72 C99 113.8(6) . . ?
N3AA C73 C72 126.5(6) . . ?
N3AA C73 C74 107.5(6) . . ?
C74 C73 C72 125.3(6) . . ?
C73 C74 H74 126.0 . . ?
C75 C74 C73 108.0(6) . . ?
C75 C74 H74 126.0 . . ?
C74 C75 H75 125.9 . . ?
C74 C75 C76 108.2(6) . . ?
C76 C75 H75 125.9 . . ?
N3AA C76 C75 106.7(6) . . ?
N3AA C76 C77 126.1(6) . . ?
C75 C76 C77 126.7(6) . . ?
C76 C77 C90 116.0(6) . . ?
C78 C77 C76 127.6(6) . . ?
C78 C77 C90 116.5(6) . . ?
N4AA C78 C79 108.0(6) . . ?
C77 C78 N4AA 127.9(6) . . ?
C77 C78 C79 124.1(6) . . ?
C78 C79 H79 125.8 . . ?
C80 C79 C78 108.4(6) . . ?
C80 C79 H79 125.8 . . ?
C79 C80 H80 127.0 . . ?
C79 C80 C81 105.9(6) . . ?
C81 C80 H80 127.0 . . ?
N4AA C81 C80 112.3(6) . . ?
N4AA C81 C82 127.8(6) . . ?
C82 C81 C80 119.0(6) . . ?
N5AA C82 C81 126.6(6) . . ?
C83 C82 N5AA 106.6(6) . . ?
C83 C82 C81 125.9(6) . . ?
C82 C83 H83 125.3 . . ?
C84 C83 C82 109.4(7) . . ?
C84 C83 H83 125.3 . . ?
C83 C84 H84 125.8 . . ?
C83 C84 C85 108.4(6) . . ?
C85 C84 H84 125.8 . . ?
N5AA C85 C84 106.2(6) . . ?
N5AA C85 C86 130.2(6) . . ?
C84 C85 C86 123.5(6) . . ?
N6AA C86 C85 129.5(6) . . ?
N6AA C86 C87 109.5(6) . . ?
C87 C86 C85 120.9(6) . . ?
C86 C87 H87 126.4 . . ?
C88 C87 C86 107.2(6) . . ?
C88 C87 H87 126.4 . . ?
C87 C88 H88 126.3 . . ?
C87 C88 C89 107.4(7) . . ?
C89 C88 H88 126.3 . . ?
N6AA C89 C88 106.9(6) . . ?
C59 C89 N6AA 123.2(6) . . ?
C59 C89 C88 129.8(7) . . ?
C91 C90 C77 119.2(7) . . ?
C98 C90 C77 117.9(7) . . ?
C98 C90 C91 122.9(6) . . ?
C90 C91 C92 117.1(8) . . ?
C90 C91 C96 123.9(7) . . ?
C92 C91 C96 119.0(8) . . ?
C91 C92 H92 119.2 . . ?
C93 C92 C91 121.7(7) . . ?
C93 C92 H92 119.2 . . ?
C92 C93 C97 120.9(8) . . ?
C94 C93 C92 118.9(6) . . ?
C94 C93 C97 120.2(8) . . ?
C93 C94 H94 119.0 . . ?
C93 C94 C98 122.1(8) . . ?
C98 C94 H94 119.0 . . ?
H95A C95 H95B 109.5 . . ?
H95A C95 H95C 109.5 . . ?
H95B C95 H95C 109.5 . . ?
C98 C95 H95A 109.5 . . ?
C98 C95 H95B 109.5 . . ?
C98 C95 H95C 109.5 . . ?
C91 C96 H96A 109.5 . . ?
C91 C96 H96B 109.5 . . ?
C91 C96 H96C 109.5 . . ?
H96A C96 H96B 109.5 . . ?
H96A C96 H96C 109.5 . . ?
H96B C96 H96C 109.5 . . ?
C93 C97 H97A 109.5 . . ?
C93 C97 H97B 109.5 . . ?
C93 C97 H97C 109.5 . . ?
H97A C97 H97B 109.5 . . ?
H97A C97 H97C 109.5 . . ?
H97B C97 H97C 109.5 . . ?
C90 C98 C94 117.4(7) . . ?
C90 C98 C95 123.4(7) . . ?
C94 C98 C95 119.2(7) . . ?
C100 C99 C72 119.8(7) . . ?
C100 C99 C116 118.8(7) . . ?
C116 C99 C72 121.4(7) . . ?
C99 C100 C105 119.4(7) . . ?
C101 C100 C99 119.8(7) . . ?
C101 C100 C105 120.8(8) . . ?
C100 C101 H101 118.6 . . ?
C102 C101 C100 122.7(8) . . ?
C102 C101 H101 118.6 . . ?
C101 C102 C103 117.5(7) . . ?
C101 C102 C106 122.4(8) . . ?
C103 C102 C106 120.1(8) . . ?
C102 C103 H103 118.8 . . ?
C116 C103 C102 122.3(8) . . ?
C116 C103 H103 118.8 . . ?
H10A C104 H10B 109.5 . . ?
H10A C104 H10C 109.5 . . ?
H10B C104 H10C 109.5 . . ?
C116 C104 H10A 109.5 . . ?
C116 C104 H10B 109.5 . . ?
C116 C104 H10C 109.5 . . ?
C100 C105 H10D 109.5 . . ?
C100 C105 H10E 109.5 . . ?
C100 C105 H10F 109.5 . . ?
H10D C105 H10E 109.5 . . ?
H10D C105 H10F 109.5 . . ?
H10E C105 H10F 109.5 . . ?
C102 C106 H10G 109.5 . . ?
C102 C106 H10H 109.5 . . ?
C102 C106 H10I 109.5 . . ?
H10G C106 H10H 109.5 . . ?
H10G C106 H10I 109.5 . . ?
H10H C106 H10I 109.5 . . ?
C108 C107 C59 120.2(7) . . ?
C113 C107 C59 120.0(7) . . ?
C113 C107 C108 119.8(7) . . ?
C107 C108 C109 117.9(8) . . ?
C107 C108 C115 122.6(7) . . ?
C109 C108 C115 119.5(7) . . ?
C108 C109 H109 118.8 . . ?
C110 C109 C108 122.3(7) . . ?
C110 C109 H109 118.8 . . ?
C109 C110 C111 121.2(7) . . ?
C109 C110 C112 118.3(7) . . ?
C112 C110 C111 120.5(7) . . ?
C110 C111 H11A 109.5 . . ?
C110 C111 H11B 109.5 . . ?
C110 C111 H11C 109.5 . . ?
H11A C111 H11B 109.5 . . ?
H11A C111 H11C 109.5 . . ?
H11B C111 H11C 109.5 . . ?
C110 C112 H112 119.5 . . ?
C113 C112 C110 121.0(7) . . ?
C113 C112 H112 119.5 . . ?
C107 C113 C114 120.4(7) . . ?
C112 C113 C107 120.7(7) . . ?
C112 C113 C114 118.8(7) . . ?
C113 C114 H11D 109.5 . . ?
C113 C114 H11E 109.5 . . ?
C113 C114 H11F 109.5 . . ?
H11D C114 H11E 109.5 . . ?
H11D C114 H11F 109.5 . . ?
H11E C114 H11F 109.5 . . ?
C108 C115 H11G 109.5 . . ?
C108 C115 H11H 109.5 . . ?
C108 C115 H11I 109.5 . . ?
H11G C115 H11H 109.5 . . ?
H11G C115 H11I 109.5 . . ?
H11H C115 H11I 109.5 . . ?
C99 C116 C104 121.3(7) . . ?
C103 C116 C99 118.7(7) . . ?
C103 C116 C104 120.0(7) . . ?
F3 B2 N0AA 111.2(6) . . ?
F3 B2 N6AA 108.9(6) . . ?
F4 B2 F3 108.5(6) . . ?
F4 B2 N0AA 110.2(6) . . ?
F4 B2 N6AA 110.9(6) . . ?
N0AA B2 N6AA 107.1(5) . . ?

loop_
_geom_bond_atom_site_label_1
_geom_bond_atom_site_label_2
_geom_bond_distance
_geom_bond_site_symmetry_2
_geom_bond_publ_flag
F1 B1 1.407(8) . ?
F2 B1 1.362(10) . ?
N1 C28 1.358(9) . ?
N1 C31 1.380(9) . ?
N1 B1 1.559(9) . ?
N2 H2 0.8800 . ?
N2 C24 1.374(10) . ?
N2 C27 1.382(9) . ?
N3 C20 1.424(9) . ?
N3 C23 1.322(9) . ?
N4 H4 0.8800 . ?
N4 C15 1.408(9) . ?
N4 C18 1.383(8) . ?
N5 C10 1.344(8) . ?
N5 C13 1.393(8) . ?
N6 H6 0.8800 . ?
N6 C6 1.382(8) . ?
N6 C9 1.391(9) . ?
N7 C2 1.400(9) . ?
N7 C5 1.367(9) . ?
N7 B1 1.542(9) . ?
C1 C2 1.393(10) . ?
C1 C31 1.412(10) . ?
C1 C32 1.495(10) . ?
C2 C3 1.385(10) . ?
C3 H3 0.9500 . ?
C3 C4 1.398(9) . ?
C4 H4A 0.9500 . ?
C4 C5 1.409(9) . ?
C5 C6 1.450(9) . ?
C6 C7 1.382(9) . ?
C7 H7 0.9500 . ?
C7 C8 1.398(10) . ?
C8 H8 0.9500 . ?
C8 C9 1.386(9) . ?
C9 C10 1.433(9) . ?
C10 C11 1.456(9) . ?
C11 H11 0.9500 . ?
C11 C12 1.367(9) . ?
C12 H12 0.9500 . ?
C12 C13 1.446(10) . ?
C13 C14 1.370(9) . ?
C14 C15 1.413(10) . ?
C14 C40 1.485(9) . ?
C15 C16 1.404(9) . ?
C16 H16 0.9500 . ?
C16 C17 1.380(10) . ?
C17 H17 0.9500 . ?
C17 C18 1.396(10) . ?
C18 C19 1.442(10) . ?
C19 C20 1.340(10) . ?
C19 C49 1.519(10) . ?
C20 C21 1.447(10) . ?
C21 H21 0.9500 . ?
C21 C22 1.337(10) . ?
C22 H22 0.9500 . ?
C22 C23 1.444(11) . ?
C23 C24 1.458(10) . ?
C24 C25 1.384(11) . ?
C25 H25 0.9500 . ?
C25 C26 1.380(13) . ?
C26 H26 0.9500 . ?
C26 C27 1.395(12) . ?
C27 C28 1.438(11) . ?
C28 C29 1.423(10) . ?
C29 H29 0.9500 . ?
C29 C30 1.351(11) . ?
C30 H30 0.9500 . ?
C30 C31 1.422(10) . ?
C32 C33 1.398(11) . ?
C32 C58 1.422(10) . ?
C33 C34 1.401(9) . ?
C33 C38 1.511(9) . ?
C34 H34 0.9500 . ?
C34 C35 1.406(10) . ?
C35 C36 1.360(12) . ?
C35 C39 1.503(10) . ?
C36 H36 0.9500 . ?
C36 C58 1.379(10) . ?
C37 H37A 0.9800 . ?
C37 H37B 0.9800 . ?
C37 H37C 0.9800 . ?
C37 C58 1.492(10) . ?
C38 H38A 0.9800 . ?
C38 H38B 0.9800 . ?
C38 H38C 0.9800 . ?
C39 H39A 0.9800 . ?
C39 H39B 0.9800 . ?
C39 H39C 0.9800 . ?
C40 C41 1.403(11) . ?
C40 C45 1.428(12) . ?
C41 C42 1.409(10) . ?
C41 C48 1.492(13) . ?
C42 H42 0.9500 . ?
C42 C43 1.415(14) . ?
C43 C44 1.378(15) . ?
C43 C47 1.492(10) . ?
C44 H44 0.9500 . ?
C44 C45 1.406(10) . ?
C45 C46 1.482(12) . ?
C46 H46A 0.9800 . ?
C46 H46B 0.9800 . ?
C46 H46C 0.9800 . ?
C47 H47A 0.9800 . ?
C47 H47B 0.9800 . ?
C47 H47C 0.9800 . ?
C48 H48A 0.9800 . ?
C48 H48B 0.9800 . ?
C48 H48C 0.9800 . ?
C49 C50 1.377(12) . ?
C49 C54 1.426(12) . ?
C50 C51 1.396(11) . ?
C50 C56 1.496(13) . ?
C51 H51 0.9500 . ?
C51 C52 1.377(14) . ?
C52 C53 1.405(14) . ?
C52 C57 1.524(11) . ?
C53 H53 0.9500 . ?
C53 C54 1.385(11) . ?
C54 C55 1.484(12) . ?
C55 H55A 0.9800 . ?
C55 H55B 0.9800 . ?
C55 H55C 0.9800 . ?
C56 H56A 0.9800 . ?
C56 H56B 0.9800 . ?
C56 H56C 0.9800 . ?
C57 H57A 0.9800 . ?
C57 H57B 0.9800 . ?
C57 H57C 0.9800 . ?
F3 B2 1.399(10) . ?
F4 B2 1.374(8) . ?
N0AA C60 1.390(9) . ?
N0AA C63 1.361(10) . ?
N0AA B2 1.544(9) . ?
N1AA H1AA 0.8800 . ?
N1AA C64 1.396(9) . ?
N1AA C67 1.371(9) . ?
N2AA C68 1.353(9) . ?
N2AA C71 1.404(9) . ?
N3AA H3AA 0.8800 . ?
N3AA C73 1.367(9) . ?
N3AA C76 1.377(9) . ?
N4AA C78 1.404(8) . ?
N4AA C81 1.338(9) . ?
N5AA H5AA 0.8800 . ?
N5AA C82 1.387(9) . ?
N5AA C85 1.388(8) . ?
N6AA C86 1.340(9) . ?
N6AA C89 1.399(9) . ?
N6AA B2 1.545(9) . ?
C59 C60 1.405(11) . ?
C59 C89 1.377(11) . ?
C59 C107 1.489(10) . ?
C60 C61 1.411(11) . ?
C61 H61 0.9500 . ?
C61 C62 1.370(11) . ?
C62 H62 0.9500 . ?
C62 C63 1.424(10) . ?
C63 C64 1.447(10) . ?
C64 C65 1.379(11) . ?
C65 H65 0.9500 . ?
C65 C66 1.378(11) . ?
C66 H66 0.9500 . ?
C66 C67 1.394(10) . ?
C67 C68 1.433(10) . ?
C68 C69 1.477(10) . ?
C69 H69 0.9500 . ?
C69 C70 1.321(10) . ?
C70 H70 0.9500 . ?
C70 C71 1.443(11) . ?
C71 C72 1.378(10) . ?
C72 C73 1.456(10) . ?
C72 C99 1.480(9) . ?
C73 C74 1.395(9) . ?
C74 H74 0.9500 . ?
C74 C75 1.374(10) . ?
C75 H75 0.9500 . ?
C75 C76 1.402(9) . ?
C76 C77 1.421(10) . ?
C77 C78 1.367(10) . ?
C77 C90 1.528(9) . ?
C78 C79 1.470(10) . ?
C79 H79 0.9500 . ?
C79 C80 1.319(10) . ?
C80 H80 0.9500 . ?
C80 C81 1.456(9) . ?
C81 C82 1.437(9) . ?
C82 C83 1.381(9) . ?
C83 H83 0.9500 . ?
C83 C84 1.366(10) . ?
C84 H84 0.9500 . ?
C84 C85 1.399(10) . ?
C85 C86 1.437(10) . ?
C86 C87 1.424(9) . ?
C87 H87 0.9500 . ?
C87 C88 1.380(10) . ?
C88 H88 0.9500 . ?
C88 C89 1.439(10) . ?
C90 C91 1.396(12) . ?
C90 C98 1.378(12) . ?
C91 C92 1.421(10) . ?
C91 C96 1.502(12) . ?
C92 H92 0.9500 . ?
C92 C93 1.381(12) . ?
C93 C94 1.374(11) . ?
C93 C97 1.492(10) . ?
C94 H94 0.9500 . ?
C94 C98 1.417(10) . ?
C95 H95A 0.9800 . ?
C95 H95B 0.9800 . ?
C95 H95C 0.9800 . ?
C95 C98 1.504(11) . ?
C96 H96A 0.9800 . ?
C96 H96B 0.9800 . ?
C96 H96C 0.9800 . ?
C97 H97A 0.9800 . ?
C97 H97B 0.9800 . ?
C97 H97C 0.9800 . ?
C99 C100 1.396(11) . ?
C99 C116 1.416(10) . ?
C100 C101 1.383(11) . ?
C100 C105 1.517(12) . ?
C101 H101 0.9500 . ?
C101 C102 1.364(12) . ?
C102 C103 1.393(12) . ?
C102 C106 1.504(10) . ?
C103 H103 0.9500 . ?
C103 C116 1.389(10) . ?
C104 H10A 0.9800 . ?
C104 H10B 0.9800 . ?
C104 H10C 0.9800 . ?
C104 C116 1.488(11) . ?
C105 H10D 0.9800 . ?
C105 H10E 0.9800 . ?
C105 H10F 0.9800 . ?
C106 H10G 0.9800 . ?
C106 H10H 0.9800 . ?
C106 H10I 0.9800 . ?
C107 C108 1.411(11) . ?
C107 C113 1.399(11) . ?
C108 C109 1.413(11) . ?
C108 C115 1.492(12) . ?
C109 H109 0.9500 . ?
C109 C110 1.380(12) . ?
C110 C111 1.513(10) . ?
C110 C112 1.404(10) . ?
C111 H11A 0.9800 . ?
C111 H11B 0.9800 . ?
C111 H11C 0.9800 . ?
C112 H112 0.9500 . ?
C112 C113 1.376(10) . ?
C113 C114 1.499(11) . ?
C114 H11D 0.9800 . ?
C114 H11E 0.9800 . ?
C114 H11F 0.9800 . ?
C115 H11G 0.9800 . ?
C115 H11H 0.9800 . ?
C115 H11I 0.9800 . ?

loop_
_platon_squeeze_void_nr
_platon_squeeze_void_average_x
_platon_squeeze_void_average_y
_platon_squeeze_void_average_z
_platon_squeeze_void_volume
_platon_squeeze_void_count_electrons
_platon_squeeze_void_content
1 -0.564 0.240 0.755 554 145 ' '
2 0.564 0.740 0.245 554 145 ' '
